data_1515360
loop_
_publ_author_name
'Busschaert, Nathalie'
'Bradberry, Samuel J.'
'Wenzel, Marco'
'Haynes, Cally J. E.'
'Hiscock, Jennifer R.'
'Kirby, Isabelle L.'
'Karagiannidis, Louise E.'
'Moore, Stephen J.'
'Wells, Neil J.'
'Herniman, Julie'
'Langley, G. John'
'Horton, Peter N.'
'Light, Mark E.'
'Marques, Igor'
'Costa, Paulo J.'
'F\'elix, V\'itor'
'Frey, Jeremy G.'
'Gale, Philip A.'

_publ_section_title
;
 Towards predictable transmembrane transport: QSAR analysis of anion
 binding and transport
;
_journal_issue 8
_journal_name_full 'Chemical Science'
_journal_page_first 3036
_journal_paper_doi 10.1039/c3sc51023a
_journal_volume 4
_journal_year 2013
_chemical_compound_source
;
Nathalie Busschaert
;
_chemical_formula_moiety 'C13 H19 Cl N2 S'
_chemical_formula_sum 'C13 H19 Cl N2 S'
_chemical_formula_weight 270.81
_chemical_name_systematic
;
?
;
_space_group_IT_number 60
_symmetry_cell_setting orthorhombic
_symmetry_space_group_name_Hall '-P 2n 2ab'
_symmetry_space_group_name_H-M 'P b c n'
_atom_sites_solution_hydrogens geom
_atom_sites_solution_primary direct
_atom_sites_solution_secondary difmap
_audit_creation_method SHELXL-97
_cell_angle_alpha 90.00
_cell_angle_beta 90.00
_cell_angle_gamma 90.00
_cell_formula_units_Z 8
_cell_length_a 13.987(7)
_cell_length_b 8.170(4)
_cell_length_c 24.959(12)
_cell_measurement_reflns_used 7860
_cell_measurement_temperature 100(2)
_cell_measurement_theta_max 33.9
_cell_measurement_theta_min 2.8
_cell_volume 2852(2)
_computing_cell_refinement
;
CrystalClear-SM Expert 2.0 r7 (Rigaku, 2011)
;
_computing_data_collection
;
CrystalClear-SM Expert 2.0 r7 (Rigaku, 2011)
;
_computing_data_reduction
;
CrystalClear-SM Expert 2.0 r7 (Rigaku, 2011)
;
_computing_publication_material 'WINGX (Farrugia, 1998)'
_computing_structure_refinement 'SHELXL-97 (Sheldrick, 2008)'
_computing_structure_solution 'SHELXS-97 (Sheldrick, 1997)'
_diffrn_ambient_temperature 100(2)
_diffrn_detector 'CCD plate'
_diffrn_detector_area_resol_mean 28.5714
_diffrn_detector_type 'Rigaku HG Saturn724+ (2x2 bin mode)'
_diffrn_measured_fraction_theta_full 0.999
_diffrn_measured_fraction_theta_max 0.999
_diffrn_measurement_device 'four-circle \k diffractometer'
_diffrn_measurement_device_type 'Rigaku AFC12 (Right)'
_diffrn_measurement_method 'profile data from \w-scans'
_diffrn_measurement_specimen_support 'MiTeGen micromount'
_diffrn_radiation_collimation 'Confocal mirrors, VHF Varimax '
_diffrn_radiation_type MoK\a
_diffrn_radiation_wavelength 0.71075
_diffrn_reflns_av_R_equivalents 0.0758
_diffrn_reflns_av_sigmaI/netI 0.0724
_diffrn_reflns_limit_h_max 16
_diffrn_reflns_limit_h_min -11
_diffrn_reflns_limit_k_max 9
_diffrn_reflns_limit_k_min -9
_diffrn_reflns_limit_l_max 29
_diffrn_reflns_limit_l_min -29
_diffrn_reflns_number 13636
_diffrn_reflns_theta_full 25.03
_diffrn_reflns_theta_max 25.03
_diffrn_reflns_theta_min 2.89
_diffrn_source 'Rotating Anode'
_diffrn_source_current 55.0
_diffrn_source_power 2.475
_diffrn_source_voltage 45.0
_exptl_absorpt_coefficient_mu 0.396
_exptl_absorpt_correction_T_max 0.9921
_exptl_absorpt_correction_T_min 0.7692
_exptl_absorpt_correction_type multi-scan
_exptl_absorpt_process_details
;
Jacobson, R. (1998). REQAB. Private communication to the
Rigaku Corporation, Tokyo, Japan.
;
_exptl_crystal_colour colorless
_exptl_crystal_density_diffrn 1.261
_exptl_crystal_density_method 'not measured'
_exptl_crystal_description needle
_exptl_crystal_F_000 1152
_exptl_crystal_size_max 0.70
_exptl_crystal_size_mid 0.12
_exptl_crystal_size_min 0.02
_refine_diff_density_max 0.271
_refine_diff_density_min -0.266
_refine_diff_density_rms 0.058
_refine_ls_extinction_method none
_refine_ls_goodness_of_fit_ref 1.324
_refine_ls_hydrogen_treatment constr
_refine_ls_matrix_type full
_refine_ls_number_parameters 176
_refine_ls_number_reflns 2526
_refine_ls_number_restraints 9
_refine_ls_restrained_S_all 1.323
_refine_ls_R_factor_all 0.1033
_refine_ls_R_factor_gt 0.0914
_refine_ls_shift/su_max 0.000
_refine_ls_shift/su_mean 0.000
_refine_ls_structure_factor_coef Fsqd
_refine_ls_weighting_details 'calc w=1/[\s^2^(Fo^2^)+(0.0000P)^2^+5.3737P] where P=(Fo^2^+2Fc^2^)/3'
_refine_ls_weighting_scheme calc
_refine_ls_wR_factor_gt 0.1303
_refine_ls_wR_factor_ref 0.1342
_reflns_number_gt 2278
_reflns_number_total 2526
_reflns_threshold_expression >2\s(I)
_cod_data_source_file c3sc51023a.cif
_cod_data_source_block p-Cl
_cod_database_code 1515360

loop_
_symmetry_equiv_pos_as_xyz
'x, y, z'
'-x+1/2, -y+1/2, z+1/2'
'-x, y, -z+1/2'
'x+1/2, -y+1/2, -z'
'-x, -y, -z'
'x-1/2, y-1/2, -z-1/2'
'x, -y, z-1/2'
'-x-1/2, y-1/2, z'

loop_
_atom_site_label
_atom_site_type_symbol
_atom_site_fract_x
_atom_site_fract_y
_atom_site_fract_z
_atom_site_U_iso_or_equiv
_atom_site_adp_type
_atom_site_occupancy
_atom_site_symmetry_multiplicity
_atom_site_calc_flag
_atom_site_refinement_flags
_atom_site_disorder_assembly
_atom_site_disorder_group
S1 S 0.10725(9) 0.19900(13) 0.00544(4) 0.0326(3) Uani 1 1 d . . .
C1 C 0.2158(3) 0.1836(5) 0.12300(16) 0.0318(11) Uani 1 1 d . . .
H1A H 0.1501 0.2048 0.1162 0.038 Uiso 1 1 calc R . .
C2 C 0.2426(3) 0.0887(5) 0.16674(16) 0.0312(10) Uani 1 1 d . . .
H2A H 0.1951 0.0426 0.1894 0.037 Uiso 1 1 calc R . .
C3 C 0.3384(3) 0.0617(5) 0.17719(16) 0.0298(10) Uani 1 1 d . . .
C4 C 0.4085(3) 0.1268(5) 0.14449(17) 0.0356(11) Uani 1 1 d . . .
H4 H 0.4741 0.1085 0.1522 0.043 Uiso 1 1 calc R . .
C5 C 0.3817(3) 0.2194(5) 0.10030(17) 0.0346(11) Uani 1 1 d . . .
H5 H 0.4294 0.2639 0.0774 0.042 Uiso 1 1 calc R . .
C6 C 0.2855(3) 0.2473(5) 0.08930(16) 0.0266(10) Uani 1 1 d . . .
C7 C 0.1882(3) 0.3529(5) 0.01158(16) 0.0303(10) Uani 1 1 d . A .
C8A C 0.1161(3) 0.5201(5) -0.06190(17) 0.0341(11) Uani 0.607(6) 1 d PD A 1
H8A1 H 0.0504 0.5028 -0.0484 0.041 Uiso 0.607(6) 1 calc PR A 1
H8A2 H 0.1273 0.4412 -0.0914 0.041 Uiso 0.607(6) 1 calc PR A 1
C9A C 0.125(2) 0.695(2) -0.0838(11) 0.035(3) Uani 0.607(6) 1 d PD A 1
H9A1 H 0.1092 0.7736 -0.0550 0.042 Uiso 0.607(6) 1 calc PR A 1
H9A2 H 0.1917 0.7147 -0.0951 0.042 Uiso 0.607(6) 1 calc PR A 1
C10A C 0.0590(9) 0.7236(16) -0.1309(7) 0.037(3) Uani 0.607(6) 1 d PD A 1
H10A H -0.0065 0.6889 -0.1211 0.045 Uiso 0.607(6) 1 calc PR A 1
H10B H 0.0803 0.6552 -0.1614 0.045 Uiso 0.607(6) 1 calc PR A 1
C11A C 0.0568(6) 0.9038(9) -0.1486(3) 0.0379(18) Uani 0.607(6) 1 d PD A 1
H11A H 0.0062 0.9173 -0.1760 0.045 Uiso 0.607(6) 1 calc PR A 1
H11B H 0.0391 0.9721 -0.1174 0.045 Uiso 0.607(6) 1 calc PR A 1
C12A C 0.1495(6) 0.9664(10) -0.1713(4) 0.0437(19) Uani 0.607(6) 1 d PD A 1
H12A H 0.1688 0.8967 -0.2018 0.052 Uiso 0.607(6) 1 calc PR A 1
H12B H 0.1999 0.9586 -0.1435 0.052 Uiso 0.607(6) 1 calc PR A 1
C13A C 0.1411(8) 1.1447(11) -0.1902(4) 0.050(3) Uani 0.607(6) 1 d PD A 1
H13A H 0.2027 1.1811 -0.2046 0.075 Uiso 0.607(6) 1 calc PR A 1
H13B H 0.1231 1.2144 -0.1598 0.075 Uiso 0.607(6) 1 calc PR A 1
H13C H 0.0922 1.1525 -0.2181 0.075 Uiso 0.607(6) 1 calc PR A 1
C8B C 0.1161(3) 0.5201(5) -0.06190(17) 0.0341(11) Uani 0.393(6) 1 d PD A 2
H8B1 H 0.0496 0.5189 -0.0484 0.041 Uiso 0.393(6) 1 calc PR A 2
H8B2 H 0.1225 0.4383 -0.0909 0.041 Uiso 0.393(6) 1 calc PR A 2
C9B C 0.145(3) 0.692(3) -0.0815(17) 0.035(3) Uani 0.393(6) 1 d PD A 2
H9B1 H 0.1348 0.7700 -0.0517 0.042 Uiso 0.393(6) 1 calc PR A 2
H9B2 H 0.2136 0.6909 -0.0901 0.042 Uiso 0.393(6) 1 calc PR A 2
C10B C 0.0906(16) 0.753(3) -0.1298(12) 0.037(3) Uani 0.393(6) 1 d PD A 2
H10C H 0.0216 0.7567 -0.1210 0.045 Uiso 0.393(6) 1 calc PR A 2
H10D H 0.0989 0.6731 -0.1594 0.045 Uiso 0.393(6) 1 calc PR A 2
C11B C 0.1226(11) 0.9235(16) -0.1494(5) 0.0379(18) Uani 0.393(6) 1 d PD A 2
H11C H 0.1167 1.0016 -0.1192 0.045 Uiso 0.393(6) 1 calc PR A 2
H11D H 0.1911 0.9179 -0.1593 0.045 Uiso 0.393(6) 1 calc PR A 2
C12B C 0.0672(9) 0.9898(14) -0.1965(4) 0.0437(19) Uani 0.393(6) 1 d PD A 2
H12C H -0.0010 1.0004 -0.1863 0.052 Uiso 0.393(6) 1 calc PR A 2
H12D H 0.0713 0.9110 -0.2265 0.052 Uiso 0.393(6) 1 calc PR A 2
C13B C 0.1042(12) 1.1556(16) -0.2151(6) 0.044(4) Uani 0.393(6) 1 d PD A 2
H13D H 0.0652 1.1944 -0.2452 0.066 Uiso 0.393(6) 1 calc PR A 2
H13E H 0.1709 1.1448 -0.2266 0.066 Uiso 0.393(6) 1 calc PR A 2
H13F H 0.1002 1.2341 -0.1855 0.066 Uiso 0.393(6) 1 calc PR A 2
N1 N 0.2643(3) 0.3526(4) 0.04569(13) 0.0303(9) Uani 1 1 d . . .
H1 H 0.3069 0.4297 0.0397 0.036 Uiso 1 1 calc R . .
N2 N 0.1841(3) 0.4880(4) -0.01877(13) 0.0330(9) Uani 1 1 d . . .
H2 H 0.2266 0.5649 -0.0121 0.040 Uiso 1 1 calc R A 1
Cl2 Cl 0.37183(9) -0.05714(15) 0.23245(5) 0.0435(3) Uani 1 1 d . . .

loop_
_atom_site_aniso_label
_atom_site_aniso_U_11
_atom_site_aniso_U_22
_atom_site_aniso_U_33
_atom_site_aniso_U_23
_atom_site_aniso_U_13
_atom_site_aniso_U_12
S1 0.0292(6) 0.0313(6) 0.0374(6) 0.0002(5) -0.0052(5) -0.0006(5)
C1 0.026(3) 0.037(3) 0.033(2) -0.004(2) 0.001(2) 0.006(2)
C2 0.030(3) 0.035(3) 0.028(2) -0.0061(19) 0.001(2) -0.001(2)
C3 0.035(3) 0.028(2) 0.026(2) -0.0006(19) -0.004(2) 0.000(2)
C4 0.018(2) 0.046(3) 0.043(3) 0.001(2) -0.006(2) -0.001(2)
C5 0.026(3) 0.039(3) 0.040(3) 0.001(2) 0.001(2) -0.007(2)
C6 0.028(3) 0.020(2) 0.031(2) -0.0046(18) -0.005(2) 0.0020(19)
C7 0.037(3) 0.025(2) 0.028(2) -0.0013(18) 0.003(2) 0.004(2)
C8A 0.031(3) 0.036(3) 0.035(2) 0.002(2) -0.004(2) 0.003(2)
C9A 0.039(11) 0.032(3) 0.035(3) 0.002(2) -0.001(5) 0.011(4)
C10A 0.030(9) 0.047(6) 0.035(3) -0.001(4) -0.001(6) 0.007(5)
C11A 0.035(5) 0.044(4) 0.034(3) 0.004(3) -0.001(4) 0.015(5)
C12A 0.043(5) 0.044(4) 0.044(5) -0.001(3) 0.004(4) 0.003(4)
C13A 0.048(7) 0.039(5) 0.062(7) 0.009(5) 0.005(5) 0.011(5)
C8B 0.031(3) 0.036(3) 0.035(2) 0.002(2) -0.004(2) 0.003(2)
C9B 0.039(11) 0.032(3) 0.035(3) 0.002(2) -0.001(5) 0.011(4)
C10B 0.030(9) 0.047(6) 0.035(3) -0.001(4) -0.001(6) 0.007(5)
C11B 0.035(5) 0.044(4) 0.034(3) 0.004(3) -0.001(4) 0.015(5)
C12B 0.043(5) 0.044(4) 0.044(5) -0.001(3) 0.004(4) 0.003(4)
C13B 0.049(11) 0.039(8) 0.044(9) 0.009(7) 0.006(7) 0.001(7)
N1 0.030(2) 0.0222(19) 0.038(2) 0.0034(16) -0.0047(18) -0.0038(17)
N2 0.039(3) 0.027(2) 0.033(2) 0.0004(16) -0.0090(18) -0.0031(18)
Cl2 0.0406(8) 0.0524(7) 0.0377(6) 0.0085(6) -0.0109(6) -0.0008(6)

loop_
_atom_type_symbol
_atom_type_description
_atom_type_scat_dispersion_real
_atom_type_scat_dispersion_imag
_atom_type_scat_source
C C 0.0033 0.0016 'International Tables Vol C Tables 4.2.6.8 and 6.1.1.4'
H H 0.0000 0.0000 'International Tables Vol C Tables 4.2.6.8 and 6.1.1.4'
N N 0.0061 0.0033 'International Tables Vol C Tables 4.2.6.8 and 6.1.1.4'
S S 0.1246 0.1234 'International Tables Vol C Tables 4.2.6.8 and 6.1.1.4'
Cl Cl 0.1484 0.1585 'International Tables Vol C Tables 4.2.6.8 and 6.1.1.4'

loop_
_geom_angle_atom_site_label_1
_geom_angle_atom_site_label_2
_geom_angle_atom_site_label_3
_geom_angle
C6 C1 C2 119.7(4)
C6 C1 H1A 120.1
C2 C1 H1A 120.1
C3 C2 C1 119.9(4)
C3 C2 H2A 120.1
C1 C2 H2A 120.1
C4 C3 C2 121.0(4)
C4 C3 Cl2 119.3(4)
C2 C3 Cl2 119.8(3)
C3 C4 C5 119.2(4)
C3 C4 H4 120.4
C5 C4 H4 120.4
C4 C5 C6 120.4(4)
C4 C5 H5 119.8
C6 C5 H5 119.8
C1 C6 C5 119.8(4)
C1 C6 N1 123.0(4)
C5 C6 N1 117.0(4)
N2 C7 N1 112.8(4)
N2 C7 S1 122.1(3)
N1 C7 S1 125.1(3)
N2 C8A C9A 112.2(6)
N2 C8A H8A1 109.2
C9A C8A H8A1 109.2
N2 C8A H8A2 109.2
C9A C8A H8A2 109.2
H8A1 C8A H8A2 107.9
C10A C9A C8A 112.0(9)
C10A C9A H9A1 109.2
C8A C9A H9A1 109.2
C10A C9A H9A2 109.2
C8A C9A H9A2 109.2
H9A1 C9A H9A2 107.9
C9A C10A C11A 112.7(10)
C9A C10A H10A 109.1
C11A C10A H10A 109.1
C9A C10A H10B 109.1
C11A C10A H10B 109.1
H10A C10A H10B 107.8
C12A C11A C10A 114.6(8)
C12A C11A H11A 108.6
C10A C11A H11A 108.6
C12A C11A H11B 108.6
C10A C11A H11B 108.6
H11A C11A H11B 107.6
C11A C12A C13A 111.9(7)
C11A C12A H12A 109.2
C13A C12A H12A 109.2
C11A C12A H12B 109.2
C13A C12A H12B 109.2
H12A C12A H12B 107.9
C12A C13A H13A 109.5
C12A C13A H13B 109.5
H13A C13A H13B 109.5
C12A C13A H13C 109.5
H13A C13A H13C 109.5
H13B C13A H13C 109.5
C10B C9B H9B1 108.5
C10B C9B H9B2 108.5
H9B1 C9B H9B2 107.5
C9B C10B C11B 113.9(12)
C9B C10B H10C 108.8
C11B C10B H10C 108.8
C9B C10B H10D 108.8
C11B C10B H10D 108.8
H10C C10B H10D 107.7
C12B C11B C10B 114.9(12)
C12B C11B H11C 108.5
C10B C11B H11C 108.5
C12B C11B H11D 108.5
C10B C11B H11D 108.5
H11C C11B H11D 107.5
C11B C12B C13B 112.5(11)
C11B C12B H12C 109.1
C13B C12B H12C 109.1
C11B C12B H12D 109.1
C13B C12B H12D 109.1
H12C C12B H12D 107.8
C12B C13B H13D 109.5
C12B C13B H13E 109.5
H13D C13B H13E 109.5
C12B C13B H13F 109.5
H13D C13B H13F 109.5
H13E C13B H13F 109.5
C7 N1 C6 130.1(4)
C7 N1 H1 115.0
C6 N1 H1 115.0
C7 N2 C8A 126.3(4)
C7 N2 H2 116.9
C8A N2 H2 116.9

loop_
_geom_bond_atom_site_label_1
_geom_bond_atom_site_label_2
_geom_bond_distance
S1 C7 1.699(5)
C1 C6 1.389(6)
C1 C2 1.390(6)
C1 H1A 0.9500
C2 C3 1.383(6)
C2 H2A 0.9500
C3 C4 1.382(6)
C3 Cl2 1.750(4)
C4 C5 1.389(6)
C4 H4 0.9500
C5 C6 1.392(6)
C5 H5 0.9500
C6 N1 1.419(5)
C7 N2 1.340(5)
C7 N1 1.363(5)
C8A N2 1.460(5)
C8A C9A 1.533(9)
C8A H8A1 0.9900
C8A H8A2 0.9900
C9A C10A 1.512(10)
C9A H9A1 0.9900
C9A H9A2 0.9900
C10A C11A 1.537(11)
C10A H10A 0.9900
C10A H10B 0.9900
C11A C12A 1.504(10)
C11A H11A 0.9900
C11A H11B 0.9900
C12A C13A 1.536(10)
C12A H12A 0.9900
C12A H12B 0.9900
C13A H13A 0.9800
C13A H13B 0.9800
C13A H13C 0.9800
C9B C10B 1.508(14)
C9B H9B1 0.9900
C9B H9B2 0.9900
C10B C11B 1.547(14)
C10B H10C 0.9900
C10B H10D 0.9900
C11B C12B 1.509(13)
C11B H11C 0.9900
C11B H11D 0.9900
C12B C13B 1.523(13)
C12B H12C 0.9900
C12B H12D 0.9900
C13B H13D 0.9800
C13B H13E 0.9800
C13B H13F 0.9800
N1 H1 0.8800
N2 H2 0.8800

loop_
_geom_hbond_atom_site_label_D
_geom_hbond_atom_site_label_H
_geom_hbond_atom_site_label_A
_geom_hbond_distance_DH
_geom_hbond_distance_HA
_geom_hbond_distance_DA
_geom_hbond_angle_DHA
_geom_hbond_site_symmetry_A
N1 H1 S1 0.88 2.65 3.500(4) 163.1 8_665
N2 H2 S1 0.88 2.61 3.442(4) 158.9 8_665
